data_2311636
loop_
_publ_author_name
'Tawfiq, Kinaan M.'
'Miller, Gary J.'
'Al-Jeboori, Mohamad J'
'Fennell, Paul S.'
'Coles, Simon J.'
'Tizzard, Graham J.'
'Wilson, Claire'
'Potgieter, Herman'

_publ_section_title
;
 Comparison of the structural motifs and packing arrangements of six novel
 derivatives and one polymorph of
 2-(1-phenyl-1H-1,2,3-triazol-4-yl)pyridine.
;
_journal_issue 'Pt 2'
_journal_name_full 'Acta crystallographica Section B, Structural science, crystal engineering and materials'
_journal_page_first 379
_journal_page_last 389
_journal_paper_doi 10.1107/S2052520614001152
_journal_volume 70
_journal_year 2014
_chemical_formula_moiety 'C13 H9 Cl N4'
_chemical_formula_sum 'C13 H9 Cl N4'
_chemical_formula_weight 256.69
_chemical_name_common
;
'2-(1-(4-chlorophenyl)-1H-1,2,3-triazol-4-yl)pyridine'
;
_space_group_crystal_system monoclinic
_space_group_IT_number 15
_space_group_name_Hall '-C 2yc'
_space_group_name_H-M_alt 'C 1 2/c 1'
_atom_sites_solution_hydrogens geom
_atom_sites_solution_primary iterative
_atom_sites_solution_secondary difmap
_audit_creation_method
;
  Olex2 1.2
  (compiled May  9 2012 12:37:22, GUI svn.r4230)
;
_cell_angle_alpha 90.00
_cell_angle_beta 93.109(8)
_cell_angle_gamma 90.00
_cell_formula_units_Z 8
_cell_length_a 16.0000(11)
_cell_length_b 5.9258(2)
_cell_length_c 24.3829(17)
_cell_measurement_reflns_used 7275
_cell_measurement_temperature 120
_cell_measurement_theta_max 27.5
_cell_measurement_theta_min 3.1
_cell_volume 2308.4(2)
_computing_cell_refinement
;
CrystalClear-SM Expert 2.0 r13 (Rigaku, 2011)
;
_computing_data_collection
;
CrystalClear-SM Expert 2.0 r13 (Rigaku, 2011)
;
_computing_data_reduction
;
CrystalClear-SM Expert 2.0 r13 (Rigaku, 2011)
;
_computing_molecular_graphics
;
O. V. Dolomanov, L. J. Bourhis, R. J. Gildea, J. A. K. Howard and H. Puschmann,
OLEX2: a complete structure solution, refinement and analysis program.
J. Appl. Cryst. (2009). 42, 339-341.
;
_computing_publication_material
;
O. V. Dolomanov, L. J. Bourhis, R. J. Gildea, J. A. K. Howard and H. Puschmann,
OLEX2: a complete structure solution, refinement and analysis program.
J. Appl. Cryst. (2009). 42, 339-341.
;
_computing_structure_refinement
;
SHELXL, G.M. Sheldrick, Acta Cryst.
(2008). A64, 112-122
;
_computing_structure_solution
;
olex2.solve (L.J. Bourhis, O.V. Dolomanov, R.J. Gildea, J.A.K. Howard,
H. Puschmann, in preparation, 2011)
;
_diffrn_ambient_temperature 120(2)
_diffrn_detector_area_resol_mean 10
_diffrn_measured_fraction_theta_full 0.991
_diffrn_measured_fraction_theta_max 0.991
_diffrn_measurement_device 'three-circle quarter \c goniometer'
_diffrn_measurement_device_type 'Rigaku R-AXIS SPIDER IP'
_diffrn_measurement_method 'profile data from oscillation \w-scans'
_diffrn_radiation_monochromator graphite
_diffrn_radiation_type MoK\a
_diffrn_radiation_wavelength 0.71073
_diffrn_reflns_av_R_equivalents 0.0497
_diffrn_reflns_limit_h_max 20
_diffrn_reflns_limit_h_min -20
_diffrn_reflns_limit_k_max 6
_diffrn_reflns_limit_k_min -7
_diffrn_reflns_limit_l_max 31
_diffrn_reflns_limit_l_min -31
_diffrn_reflns_number 11996
_diffrn_reflns_theta_full 27.48
_diffrn_reflns_theta_max 27.48
_diffrn_reflns_theta_min 3.13
_exptl_absorpt_coefficient_mu 0.316
_exptl_absorpt_correction_T_max 1.000
_exptl_absorpt_correction_T_min 0.608
_exptl_absorpt_correction_type multi-scan
_exptl_absorpt_process_details
;
CrystalClear-SM Expert 2.0 r13 (Rigaku, 2011)
;
_exptl_crystal_colour Colourless
_exptl_crystal_density_diffrn 1.477
_exptl_crystal_density_method 'not measured'
_exptl_crystal_description block
_exptl_crystal_F_000 1056
_exptl_crystal_size_max 0.36
_exptl_crystal_size_mid 0.12
_exptl_crystal_size_min 0.06
_refine_diff_density_max 0.251
_refine_diff_density_min -0.455
_refine_ls_extinction_method none
_refine_ls_goodness_of_fit_ref 1.045
_refine_ls_hydrogen_treatment constr
_refine_ls_matrix_type full
_refine_ls_number_parameters 163
_refine_ls_number_reflns 2636
_refine_ls_number_restraints 0
_refine_ls_restrained_S_all 1.045
_refine_ls_R_factor_all 0.0765
_refine_ls_R_factor_gt 0.0450
_refine_ls_shift/su_max 0.000
_refine_ls_shift/su_mean 0.000
_refine_ls_structure_factor_coef Fsqd
_refine_ls_weighting_details 'calc w=1/[\s^2^(Fo^2^)+(0.0776P)^2^+0.0000P] where P=(Fo^2^+2Fc^2^)/3'
_refine_ls_weighting_scheme calc
_refine_ls_wR_factor_gt 0.1125
_refine_ls_wR_factor_ref 0.1371
_reflns_number_gt 1654
_reflns_number_total 2636
_reflns_threshold_expression >2\s(I)
_cod_data_source_file eb5029sup1.cif
_cod_data_source_block L4
_cod_original_formula_sum 'C13 H9 Cl1 N4 '
_cod_database_code 2311636

loop_
_space_group_symop_id
_space_group_symop_operation_xyz
1 'x, y, z'
2 '-x, y, -z+1/2'
3 'x+1/2, y+1/2, z'
4 '-x+1/2, y+1/2, -z+1/2'
5 '-x, -y, -z'
6 'x, -y, z-1/2'
7 '-x+1/2, -y+1/2, -z'
8 'x+1/2, -y+1/2, z-1/2'

loop_
_atom_site_type_symbol
_atom_site_label
_atom_site_fract_x
_atom_site_fract_y
_atom_site_fract_z
_atom_site_U_iso_or_equiv
_atom_site_adp_type
_atom_site_calc_flag
_atom_site_refinement_flags
_atom_site_occupancy
_atom_site_symmetry_multiplicity
Cl Cl1 0.46583(4) 0.73367(10) 0.32948(2) 0.0400(2) Uani d . 1 1
N N1 0.81166(11) 0.3764(3) 0.65649(7) 0.0331(4) Uani d . 1 1
N N8 0.67605(12) 0.0050(3) 0.57198(8) 0.0334(4) Uani d . 1 1
N N9 0.63176(12) 0.0605(3) 0.52701(8) 0.0336(5) Uani d . 1 1
N N10 0.64080(11) 0.2865(3) 0.51988(7) 0.0269(4) Uani d . 1 1
C C2 0.86138(15) 0.3720(4) 0.70229(9) 0.0368(5) Uani d . 1 1
H H2 0.8930 0.5001 0.7109 0.044 Uiso calc R 1 1
C C3 0.86908(15) 0.1908(4) 0.73758(9) 0.0362(5) Uani d . 1 1
H H3 0.9049 0.1967 0.7689 0.043 Uiso calc R 1 1
C C4 0.82221(14) 0.0005(4) 0.72520(9) 0.0358(5) Uani d . 1 1
H H4 0.8251 -0.1241 0.7484 0.043 Uiso calc R 1 1
C C5 0.77106(14) -0.0028(4) 0.67803(9) 0.0344(5) Uani d . 1 1
H H5 0.7395 -0.1302 0.6687 0.041 Uiso calc R 1 1
C C6 0.76725(14) 0.1877(3) 0.64441(9) 0.0290(5) Uani d . 1 1
C C7 0.71381(13) 0.1947(3) 0.59369(9) 0.0274(5) Uani d . 1 1
C C11 0.69147(13) 0.3742(3) 0.56060(8) 0.0278(5) Uani d . 1 1
H H11 0.7077 0.5240 0.5652 0.033 Uiso calc R 1 1
C C12 0.59896(12) 0.3934(3) 0.47387(8) 0.0267(5) Uani d . 1 1
C C13 0.62574(13) 0.6034(3) 0.45686(8) 0.0288(5) Uani d . 1 1
H H13 0.6710 0.6734 0.4754 0.035 Uiso calc R 1 1
C C14 0.58504(14) 0.7085(3) 0.41235(9) 0.0301(5) Uani d . 1 1
H H14 0.6027 0.8492 0.4006 0.036 Uiso calc R 1 1
C C15 0.51758(13) 0.6012(4) 0.38542(8) 0.0303(5) Uani d . 1 1
C C16 0.49039(14) 0.3917(4) 0.40234(9) 0.0320(5) Uani d . 1 1
H H16 0.4452 0.3217 0.3837 0.038 Uiso calc R 1 1
C C17 0.53063(13) 0.2880(3) 0.44687(9) 0.0297(5) Uani d . 1 1
H H17 0.5123 0.1484 0.4589 0.036 Uiso calc R 1 1

loop_
_atom_site_aniso_label
_atom_site_aniso_U_11
_atom_site_aniso_U_22
_atom_site_aniso_U_33
_atom_site_aniso_U_12
_atom_site_aniso_U_13
_atom_site_aniso_U_23
Cl1 0.0384(4) 0.0445(4) 0.0364(4) -0.0038(3) -0.0039(2) 0.0032(2)
N1 0.0349(11) 0.0312(10) 0.0330(11) -0.0047(8) 0.0006(8) 0.0007(8)
N8 0.0359(11) 0.0268(9) 0.0370(11) -0.0022(8) -0.0010(8) -0.0006(8)
N9 0.0369(11) 0.0226(9) 0.0411(11) -0.0038(8) 0.0005(9) -0.0004(8)
N10 0.0296(10) 0.0219(9) 0.0296(10) -0.0028(7) 0.0048(7) -0.0027(7)
C2 0.0371(13) 0.0328(12) 0.0401(13) -0.0074(10) -0.0001(10) -0.0019(10)
C3 0.0360(13) 0.0410(13) 0.0314(13) 0.0025(11) 0.0010(10) 0.0011(10)
C4 0.0429(14) 0.0315(12) 0.0331(12) 0.0027(10) 0.0037(10) 0.0053(10)
C5 0.0383(13) 0.0282(12) 0.0370(13) -0.0019(10) 0.0052(10) 0.0013(9)
C6 0.0302(12) 0.0277(12) 0.0297(12) -0.0004(9) 0.0061(9) -0.0018(9)
C7 0.0263(11) 0.0258(11) 0.0306(11) -0.0037(9) 0.0046(9) -0.0013(9)
C11 0.0301(12) 0.0240(11) 0.0295(11) -0.0060(9) 0.0032(9) -0.0023(9)
C12 0.0261(11) 0.0247(11) 0.0298(12) 0.0005(9) 0.0050(9) -0.0050(9)
C13 0.0292(12) 0.0250(11) 0.0325(12) -0.0029(9) 0.0032(9) -0.0048(9)
C14 0.0321(12) 0.0261(11) 0.0324(12) -0.0041(9) 0.0057(9) -0.0013(9)
C15 0.0301(12) 0.0321(12) 0.0290(11) -0.0003(9) 0.0043(9) -0.0043(9)
C16 0.0288(12) 0.0315(12) 0.0357(12) -0.0074(9) 0.0023(9) -0.0075(10)
C17 0.0277(12) 0.0266(11) 0.0353(13) -0.0037(9) 0.0045(9) -0.0027(9)

loop_
_atom_type_symbol
_atom_type_description
_atom_type_scat_dispersion_real
_atom_type_scat_dispersion_imag
_atom_type_scat_source
C C 0.0033 0.0016 'International Tables Vol C Tables 4.2.6.8 and 6.1.1.4'
H H 0.0000 0.0000 'International Tables Vol C Tables 4.2.6.8 and 6.1.1.4'
Cl Cl 0.1484 0.1585 'International Tables Vol C Tables 4.2.6.8 and 6.1.1.4'
N N 0.0061 0.0033 'International Tables Vol C Tables 4.2.6.8 and 6.1.1.4'

loop_
_geom_angle_atom_site_label_1
_geom_angle_atom_site_label_2
_geom_angle_atom_site_label_3
_geom_angle
C2 N1 C6 116.68(19)
N9 N8 C7 108.87(17)
N8 N9 N10 107.28(17)
N9 N10 C12 119.36(17)
C11 N10 N9 110.41(17)
C11 N10 C12 130.23(17)
N1 C2 H2 117.7
N1 C2 C3 124.5(2)
C3 C2 H2 117.7
C2 C3 H3 120.9
C2 C3 C4 118.1(2)
C4 C3 H3 120.9
C3 C4 H4 120.4
C5 C4 C3 119.1(2)
C5 C4 H4 120.4
C4 C5 H5 120.5
C4 C5 C6 119.0(2)
C6 C5 H5 120.5
N1 C6 C5 122.5(2)
N1 C6 C7 115.94(19)
C5 C6 C7 121.6(2)
N8 C7 C6 121.89(19)
N8 C7 C11 108.32(19)
C11 C7 C6 129.8(2)
N10 C11 C7 105.12(18)
N10 C11 H11 127.4
C7 C11 H11 127.4
C13 C12 N10 119.68(18)
C13 C12 C17 120.54(19)
C17 C12 N10 119.77(19)
C12 C13 H13 120.0
C14 C13 C12 119.92(19)
C14 C13 H13 120.0
C13 C14 H14 120.5
C13 C14 C15 119.09(19)
C15 C14 H14 120.5
C14 C15 Cl1 119.23(17)
C16 C15 Cl1 119.53(17)
C16 C15 C14 121.2(2)
C15 C16 H16 120.2
C17 C16 C15 119.6(2)
C17 C16 H16 120.2
C12 C17 H17 120.2
C16 C17 C12 119.60(19)
C16 C17 H17 120.2

loop_
_geom_bond_atom_site_label_1
_geom_bond_atom_site_label_2
_geom_bond_distance
Cl1 C15 1.743(2)
N1 C2 1.336(3)
N1 C6 1.349(3)
N8 N9 1.315(3)
N8 C7 1.369(3)
N9 N10 1.359(2)
N10 C11 1.351(3)
N10 C12 1.423(3)
C2 H2 0.9300
C2 C3 1.377(3)
C3 H3 0.9300
C3 C4 1.379(3)
C4 H4 0.9300
C4 C5 1.375(3)
C5 H5 0.9300
C5 C6 1.395(3)
C6 C7 1.465(3)
C7 C11 1.371(3)
C11 H11 0.9300
C12 C13 1.387(3)
C12 C17 1.393(3)
C13 H13 0.9300
C13 C14 1.383(3)
C14 H14 0.9300
C14 C15 1.387(3)
C15 C16 1.385(3)
C16 H16 0.9300
C16 C17 1.377(3)
C17 H17 0.9300

loop_
_geom_torsion_atom_site_label_1
_geom_torsion_atom_site_label_2
_geom_torsion_atom_site_label_3
_geom_torsion_atom_site_label_4
_geom_torsion
Cl1 C15 C16 C17 -179.30(16)
N1 C2 C3 C4 -0.3(4)
N1 C6 C7 N8 169.32(19)
N1 C6 C7 C11 -11.4(3)
N8 N9 N10 C11 0.2(2)
N8 N9 N10 C12 -179.86(16)
N8 C7 C11 N10 0.0(2)
N9 N8 C7 C6 179.56(18)
N9 N8 C7 C11 0.1(2)
N9 N10 C11 C7 -0.1(2)
N9 N10 C12 C13 -161.09(19)
N9 N10 C12 C17 20.0(3)
N10 C12 C13 C14 -179.67(18)
N10 C12 C17 C16 -179.92(18)
C2 N1 C6 C5 1.1(3)
C2 N1 C6 C7 -179.30(18)
C2 C3 C4 C5 1.1(3)
C3 C4 C5 C6 -0.8(3)
C4 C5 C6 N1 -0.3(3)
C4 C5 C6 C7 -179.9(2)
C5 C6 C7 N8 -11.1(3)
C5 C6 C7 C11 168.2(2)
C6 N1 C2 C3 -0.8(3)
C6 C7 C11 N10 -179.4(2)
C7 N8 N9 N10 -0.2(2)
C11 N10 C12 C13 18.8(3)
C11 N10 C12 C17 -160.1(2)
C12 N10 C11 C7 179.96(19)
C12 C13 C14 C15 0.1(3)
C13 C12 C17 C16 1.2(3)
C13 C14 C15 Cl1 179.72(14)
C13 C14 C15 C16 0.1(3)
C14 C15 C16 C17 0.3(3)
C15 C16 C17 C12 -0.9(3)
C17 C12 C13 C14 -0.7(3)
